data_2229226
loop_
_publ_author_name
'Fun, Hoong-Kun'
'Goh, Jia Hao'
'Maity, Annada C.'
'Goswami, Shyamaprosad'

_publ_section_title
;
 (<i>Z</i>)-1,2-Dichloro-1,2-bis(3-chloroquinoxalin-2-yl)ethene
;
_journal_coeditor_code SJ5082
_journal_issue 2
_journal_name_full 'Acta Crystallographica Section E'
_journal_page_first o290
_journal_paper_doi 10.1107/S1600536810054322
_journal_volume 67
_journal_year 2011
_chemical_formula_iupac 'C18 H8 Cl4 N4'
_chemical_formula_moiety 'C18 H8 Cl4 N4'
_chemical_formula_sum 'C18 H8 Cl4 N4'
_chemical_formula_weight 422.08
_chemical_name_systematic
;
(<i>Z</i>)-1,2-Dichloro-1,2-bis(3-chloroquinoxalin-2-yl)ethene
;
_space_group_IT_number 14
_symmetry_cell_setting monoclinic
_symmetry_space_group_name_Hall '-P 2ybc'
_symmetry_space_group_name_H-M 'P 1 21/c 1'
_atom_sites_solution_hydrogens geom
_atom_sites_solution_primary direct
_atom_sites_solution_secondary difmap
_audit_creation_method SHELXL-97
_cell_angle_alpha 90.00
_cell_angle_beta 90.7820(10)
_cell_angle_gamma 90.00
_cell_formula_units_Z 4
_cell_length_a 19.0972(5)
_cell_length_b 10.9883(3)
_cell_length_c 8.1905(2)
_cell_measurement_reflns_used 9887
_cell_measurement_temperature 100.00(10)
_cell_measurement_theta_max 37.21
_cell_measurement_theta_min 2.13
_cell_volume 1718.58(8)
_computing_cell_refinement 'SAINT (Bruker, 2009)'
_computing_data_collection 'APEX2 (Bruker, 2009)'
_computing_data_reduction 'SAINT (Bruker, 2009)'
_computing_molecular_graphics 'SHELXTL (Sheldrick, 2008)'
_computing_publication_material
;
SHELXTL (Sheldrick, 2008) and PLATON (Spek, 2009)
;
_computing_structure_refinement 'SHELXTL (Sheldrick, 2008)'
_computing_structure_solution 'SHELXTL (Sheldrick, 2008)'
_diffrn_ambient_temperature 100.00(10)
_diffrn_measured_fraction_theta_full 0.990
_diffrn_measured_fraction_theta_max 0.990
_diffrn_measurement_device_type
;
Bruker SMART APEXII CCD area-detector
;
_diffrn_measurement_method '\f and \w'
_diffrn_radiation_monochromator graphite
_diffrn_radiation_source 'fine-focus sealed tube'
_diffrn_radiation_type MoK\a
_diffrn_radiation_wavelength 0.71073
_diffrn_reflns_av_R_equivalents 0.0613
_diffrn_reflns_av_sigmaI/netI 0.0371
_diffrn_reflns_limit_h_max 32
_diffrn_reflns_limit_h_min -32
_diffrn_reflns_limit_k_max 18
_diffrn_reflns_limit_k_min -18
_diffrn_reflns_limit_l_max 13
_diffrn_reflns_limit_l_min -13
_diffrn_reflns_number 72483
_diffrn_reflns_theta_full 37.21
_diffrn_reflns_theta_max 37.21
_diffrn_reflns_theta_min 2.13
_diffrn_standards_number 0
_exptl_absorpt_coefficient_mu 0.699
_exptl_absorpt_correction_T_max 0.9328
_exptl_absorpt_correction_T_min 0.6079
_exptl_absorpt_correction_type multi-scan
_exptl_absorpt_process_details '(<i>SADABS</i>; Bruker, 2009)'
_exptl_crystal_colour yellow
_exptl_crystal_density_diffrn 1.631
_exptl_crystal_density_method 'not measured'
_exptl_crystal_description block
_exptl_crystal_F_000 848
_exptl_crystal_size_max 0.791
_exptl_crystal_size_mid 0.223
_exptl_crystal_size_min 0.101
_refine_diff_density_max 0.585
_refine_diff_density_min -0.348
_refine_ls_extinction_method none
_refine_ls_goodness_of_fit_ref 1.110
_refine_ls_hydrogen_treatment refall
_refine_ls_matrix_type full
_refine_ls_number_parameters 267
_refine_ls_number_reflns 8778
_refine_ls_number_restraints 0
_refine_ls_restrained_S_all 1.110
_refine_ls_R_factor_all 0.0606
_refine_ls_R_factor_gt 0.0417
_refine_ls_shift/su_max 0.001
_refine_ls_shift/su_mean 0.000
_refine_ls_structure_factor_coef Fsqd
_refine_ls_weighting_details 'calc w=1/[\s^2^(Fo^2^)+(0.0600P)^2^+0.1538P] where P=(Fo^2^+2Fc^2^)/3'
_refine_ls_weighting_scheme calc
_refine_ls_wR_factor_gt 0.1105
_refine_ls_wR_factor_ref 0.1187
_reflns_number_gt 6556
_reflns_number_total 8778
_reflns_threshold_expression I>2\s(I)
_cod_data_source_file sj5082.cif
_cod_data_source_block I
_cod_original_sg_symbol_H-M 'P 21/c'
_cod_database_code 2229226
_cod_database_fobs_code 2229226

loop_
_symmetry_equiv_pos_as_xyz
'x, y, z'
'-x, y+1/2, -z+1/2'
'-x, -y, -z'
'x, -y-1/2, z-1/2'

loop_
_atom_site_type_symbol
_atom_site_label
_atom_site_fract_x
_atom_site_fract_y
_atom_site_fract_z
_atom_site_U_iso_or_equiv
_atom_site_adp_type
_atom_site_calc_flag
_atom_site_refinement_flags
_atom_site_occupancy
_atom_site_disorder_assembly
_atom_site_disorder_group
Cl Cl1 0.230183(15) 0.56482(3) -0.19687(4) 0.01973(7) Uani d . 1 . .
Cl Cl2 0.408666(15) 0.33929(3) -0.01835(4) 0.02087(7) Uani d . 1 . .
Cl Cl3 0.277057(17) 0.19701(3) 0.08651(5) 0.02505(8) Uani d . 1 . .
Cl Cl4 0.139656(17) 0.28579(3) -0.12100(4) 0.02431(7) Uani d . 1 . .
N N1 0.39159(5) 0.59732(9) 0.11036(12) 0.01616(17) Uani d . 1 . .
N N2 0.30364(5) 0.74383(9) -0.08414(12) 0.01681(17) Uani d . 1 . .
N N3 0.21167(5) 0.49059(9) 0.24250(12) 0.01686(17) Uani d . 1 . .
N N4 0.08344(5) 0.42781(9) 0.09017(13) 0.01902(19) Uani d . 1 . .
C C1 0.40036(6) 0.72039(10) 0.10598(14) 0.01538(19) Uani d . 1 . .
C C2 0.45443(6) 0.77568(11) 0.20007(15) 0.0180(2) Uani d . 1 . .
C C3 0.46254(7) 0.89969(11) 0.19571(16) 0.0202(2) Uani d . 1 . .
C C4 0.41789(7) 0.97290(11) 0.09745(16) 0.0205(2) Uani d . 1 . .
C C5 0.36555(7) 0.92203(10) 0.00467(15) 0.0181(2) Uani d . 1 . .
C C6 0.35580(6) 0.79460(10) 0.00883(14) 0.01560(19) Uani d . 1 . .
C C7 0.29618(6) 0.62669(10) -0.07490(14) 0.01589(19) Uani d . 1 . .
C C8 0.33959(6) 0.55012(10) 0.02467(14) 0.01502(18) Uani d . 1 . .
C C9 0.33274(6) 0.41522(10) 0.03069(15) 0.01644(19) Uani d . 1 . .
C C10 0.27542(6) 0.35370(10) 0.07344(15) 0.0173(2) Uani d . 1 . .
C C11 0.20886(6) 0.41146(10) 0.12282(14) 0.01590(19) Uani d . 1 . .
C C12 0.14274(6) 0.38222(10) 0.04606(14) 0.0173(2) Uani d . 1 . .
C C13 0.08526(6) 0.50918(11) 0.21677(15) 0.0181(2) Uani d . 1 . .
C C14 0.02225(7) 0.56163(13) 0.26997(17) 0.0240(2) Uani d . 1 . .
C C15 0.02406(8) 0.64421(14) 0.39522(19) 0.0281(3) Uani d . 1 . .
C C16 0.08807(8) 0.67632(13) 0.47183(19) 0.0275(3) Uani d . 1 . .
C C17 0.15010(7) 0.62649(12) 0.42128(16) 0.0230(2) Uani d . 1 . .
C C18 0.14972(6) 0.54162(10) 0.29197(14) 0.01708(19) Uani d . 1 . .
H H2 0.4818(9) 0.7241(16) 0.265(2) 0.026(4) Uiso d . 1 . .
H H3 0.4954(10) 0.9394(17) 0.253(2) 0.039(5) Uiso d . 1 . .
H H4 0.4232(9) 1.0550(17) 0.094(2) 0.028(5) Uiso d . 1 . .
H H5 0.3373(9) 0.9670(16) -0.066(2) 0.027(4) Uiso d . 1 . .
H H14 -0.0216(9) 0.5407(16) 0.215(2) 0.030(5) Uiso d . 1 . .
H H15 -0.0164(12) 0.6781(18) 0.435(3) 0.041(6) Uiso d . 1 . .
H H16 0.0870(10) 0.7361(18) 0.559(3) 0.035(5) Uiso d . 1 . .
H H17 0.1949(9) 0.6476(16) 0.478(2) 0.026(4) Uiso d . 1 . .

loop_
_atom_site_aniso_label
_atom_site_aniso_U_11
_atom_site_aniso_U_22
_atom_site_aniso_U_33
_atom_site_aniso_U_12
_atom_site_aniso_U_13
_atom_site_aniso_U_23
Cl1 0.01985(13) 0.01898(12) 0.02025(13) -0.00230(9) -0.00389(10) 0.00064(9)
Cl2 0.01669(12) 0.01806(12) 0.02796(15) 0.00393(9) 0.00359(10) 0.00006(10)
Cl3 0.02286(14) 0.01315(12) 0.03931(18) 0.00158(9) 0.00726(12) 0.00199(11)
Cl4 0.02400(14) 0.02459(14) 0.02439(15) -0.00171(11) 0.00284(11) -0.00901(11)
N1 0.0155(4) 0.0167(4) 0.0163(4) 0.0010(3) 0.0017(3) 0.0000(3)
N2 0.0176(4) 0.0160(4) 0.0169(4) -0.0001(3) 0.0009(3) 0.0005(3)
N3 0.0165(4) 0.0152(4) 0.0190(4) 0.0001(3) 0.0029(3) 0.0008(3)
N4 0.0170(4) 0.0209(4) 0.0192(5) 0.0002(3) 0.0011(4) -0.0016(4)
C1 0.0148(4) 0.0158(4) 0.0155(5) 0.0010(3) 0.0024(4) 0.0005(3)
C2 0.0162(5) 0.0204(5) 0.0174(5) 0.0008(4) -0.0001(4) -0.0016(4)
C3 0.0189(5) 0.0204(5) 0.0213(5) -0.0033(4) 0.0009(4) -0.0026(4)
C4 0.0230(6) 0.0158(5) 0.0227(6) -0.0016(4) 0.0030(4) -0.0008(4)
C5 0.0205(5) 0.0151(4) 0.0186(5) 0.0011(4) 0.0015(4) 0.0007(4)
C6 0.0145(4) 0.0163(4) 0.0161(5) 0.0006(3) 0.0022(4) -0.0002(3)
C7 0.0149(4) 0.0167(4) 0.0161(5) 0.0007(3) 0.0005(4) 0.0007(4)
C8 0.0145(4) 0.0149(4) 0.0157(5) 0.0013(3) 0.0021(4) 0.0007(3)
C9 0.0158(5) 0.0145(4) 0.0190(5) 0.0017(3) 0.0018(4) 0.0005(4)
C10 0.0171(5) 0.0139(4) 0.0210(5) 0.0012(3) 0.0027(4) 0.0008(4)
C11 0.0158(5) 0.0137(4) 0.0183(5) 0.0005(3) 0.0028(4) 0.0016(3)
C12 0.0183(5) 0.0164(5) 0.0174(5) -0.0004(4) 0.0019(4) -0.0017(4)
C13 0.0181(5) 0.0189(5) 0.0172(5) 0.0021(4) 0.0012(4) 0.0001(4)
C14 0.0178(5) 0.0288(6) 0.0255(6) 0.0051(4) 0.0014(5) -0.0020(5)
C15 0.0243(6) 0.0317(7) 0.0286(7) 0.0078(5) 0.0054(5) -0.0047(5)
C16 0.0282(7) 0.0267(6) 0.0280(7) 0.0018(5) 0.0068(5) -0.0085(5)
C17 0.0221(6) 0.0228(5) 0.0241(6) -0.0016(4) 0.0024(5) -0.0059(5)
C18 0.0177(5) 0.0157(4) 0.0179(5) 0.0007(4) 0.0021(4) -0.0003(4)

loop_
_atom_type_symbol
_atom_type_description
_atom_type_scat_dispersion_real
_atom_type_scat_dispersion_imag
_atom_type_scat_source
C C 0.0033 0.0016 'International Tables Vol C Tables 4.2.6.8 and 6.1.1.4'
H H 0.0000 0.0000 'International Tables Vol C Tables 4.2.6.8 and 6.1.1.4'
N N 0.0061 0.0033 'International Tables Vol C Tables 4.2.6.8 and 6.1.1.4'
Cl Cl 0.1484 0.1585 'International Tables Vol C Tables 4.2.6.8 and 6.1.1.4'

loop_
_geom_angle_atom_site_label_1
_geom_angle_atom_site_label_2
_geom_angle_atom_site_label_3
_geom_angle_site_symmetry_1
_geom_angle_site_symmetry_3
_geom_angle
_geom_angle_publ_flag
C8 N1 C1 . . 117.99(10) ?
C7 N2 C6 . . 116.94(10) ?
C11 N3 C18 . . 117.65(10) ?
C12 N4 C13 . . 116.81(10) ?
N1 C1 C6 . . 120.87(10) ?
N1 C1 C2 . . 119.99(10) ?
C6 C1 C2 . . 119.13(10) ?
C3 C2 C1 . . 119.56(11) ?
C3 C2 H2 . . 123.7(11) ?
C1 C2 H2 . . 116.7(11) ?
C2 C3 C4 . . 120.80(11) ?
C2 C3 H3 . . 123.4(12) ?
C4 C3 H3 . . 115.8(12) ?
C5 C4 C3 . . 120.93(11) ?
C5 C4 H4 . . 118.1(11) ?
C3 C4 H4 . . 121.0(11) ?
C4 C5 C6 . . 119.17(11) ?
C4 C5 H5 . . 122.9(11) ?
C6 C5 H5 . . 117.9(11) ?
N2 C6 C5 . . 119.15(10) ?
N2 C6 C1 . . 120.45(10) ?
C5 C6 C1 . . 120.40(10) ?
N2 C7 C8 . . 123.65(10) ?
N2 C7 Cl1 . . 115.75(8) ?
C8 C7 Cl1 . . 120.58(8) ?
N1 C8 C7 . . 120.03(10) ?
N1 C8 C9 . . 116.17(10) ?
C7 C8 C9 . . 123.69(10) ?
C10 C9 C8 . . 125.76(10) ?
C10 C9 Cl2 . . 120.67(9) ?
C8 C9 Cl2 . . 113.54(8) ?
C9 C10 C11 . . 124.28(10) ?
C9 C10 Cl3 . . 120.43(9) ?
C11 C10 Cl3 . . 115.17(8) ?
N3 C11 C12 . . 120.10(10) ?
N3 C11 C10 . . 117.49(10) ?
C12 C11 C10 . . 122.40(10) ?
N4 C12 C11 . . 123.88(11) ?
N4 C12 Cl4 . . 115.93(9) ?
C11 C12 Cl4 . . 120.14(9) ?
N4 C13 C14 . . 119.24(11) ?
N4 C13 C18 . . 120.48(11) ?
C14 C13 C18 . . 120.27(11) ?
C15 C14 C13 . . 119.33(12) ?
C15 C14 H14 . . 121.1(11) ?
C13 C14 H14 . . 119.5(11) ?
C14 C15 C16 . . 120.76(13) ?
C14 C15 H15 . . 121.1(13) ?
C16 C15 H15 . . 118.0(13) ?
C17 C16 C15 . . 120.76(13) ?
C17 C16 H16 . . 121.3(11) ?
C15 C16 H16 . . 117.9(11) ?
C16 C17 C18 . . 119.60(12) ?
C16 C17 H17 . . 120.4(10) ?
C18 C17 H17 . . 120.0(10) ?
N3 C18 C17 . . 119.66(11) ?
N3 C18 C13 . . 121.06(10) ?
C17 C18 C13 . . 119.27(11) ?

loop_
_geom_bond_atom_site_label_1
_geom_bond_atom_site_label_2
_geom_bond_site_symmetry_2
_geom_bond_distance
_geom_bond_publ_flag
Cl1 C7 . 1.7362(11) ?
Cl2 C9 . 1.7250(12) ?
Cl3 C10 . 1.7253(11) ?
Cl4 C12 . 1.7310(12) ?
N1 C8 . 1.3149(15) ?
N1 C1 . 1.3632(14) ?
N2 C7 . 1.2974(15) ?
N2 C6 . 1.3646(15) ?
N3 C11 . 1.3108(15) ?
N3 C18 . 1.3754(15) ?
N4 C12 . 1.2941(16) ?
N4 C13 . 1.3692(16) ?
C1 C6 . 1.4156(15) ?
C1 C2 . 1.4169(16) ?
C2 C3 . 1.3720(17) ?
C2 H2 . 0.934(18) ?
C3 C4 . 1.4153(18) ?
C3 H3 . 0.89(2) ?
C4 C5 . 1.3669(17) ?
C4 H4 . 0.908(18) ?
C5 C6 . 1.4130(15) ?
C5 H5 . 0.927(18) ?
C7 C8 . 1.4289(15) ?
C8 C9 . 1.4889(15) ?
C9 C10 . 1.3374(16) ?
C10 C11 . 1.4819(16) ?
C11 C12 . 1.4393(16) ?
C13 C14 . 1.4086(17) ?
C13 C18 . 1.4146(17) ?
C14 C15 . 1.370(2) ?
C14 H14 . 0.974(18) ?
C15 C16 . 1.411(2) ?
C15 H15 . 0.92(2) ?
C16 C17 . 1.3739(19) ?
C16 H16 . 0.97(2) ?
C17 C18 . 1.4111(17) ?
C17 H17 . 0.994(18) ?

loop_
_geom_hbond_atom_site_label_D
_geom_hbond_atom_site_label_H
_geom_hbond_atom_site_label_A
_geom_hbond_site_symmetry_A
_geom_hbond_distance_DH
_geom_hbond_distance_HA
_geom_hbond_distance_DA
_geom_hbond_angle_DHA
_geom_hbond_publ_flag
C17 H17 N2 4_576 0.995(17) 2.454(17) 3.2609(16) 137.8(13) yes
C16 H16 Cg1 4_565 0.97(2) 3.00(2) 3.9664(16) 176.0(16) yes

loop_
_geom_torsion_atom_site_label_1
_geom_torsion_atom_site_label_2
_geom_torsion_atom_site_label_3
_geom_torsion_atom_site_label_4
_geom_torsion_site_symmetry_1
_geom_torsion_site_symmetry_2
_geom_torsion_site_symmetry_3
_geom_torsion_site_symmetry_4
_geom_torsion
_geom_torsion_publ_flag
C8 N1 C1 C6 . . . . -1.53(16) ?
C8 N1 C1 C2 . . . . 178.18(11) ?
N1 C1 C2 C3 . . . . -179.56(11) ?
C6 C1 C2 C3 . . . . 0.15(17) ?
C1 C2 C3 C4 . . . . -0.48(19) ?
C2 C3 C4 C5 . . . . 0.10(19) ?
C3 C4 C5 C6 . . . . 0.62(19) ?
C7 N2 C6 C5 . . . . -179.23(11) ?
C7 N2 C6 C1 . . . . 1.88(16) ?
C4 C5 C6 N2 . . . . -179.84(11) ?
C4 C5 C6 C1 . . . . -0.94(18) ?
N1 C1 C6 N2 . . . . -0.85(17) ?
C2 C1 C6 N2 . . . . 179.44(11) ?
N1 C1 C6 C5 . . . . -179.73(11) ?
C2 C1 C6 C5 . . . . 0.56(17) ?
C6 N2 C7 C8 . . . . -0.66(17) ?
C6 N2 C7 Cl1 . . . . -179.12(9) ?
C1 N1 C8 C7 . . . . 2.74(16) ?
C1 N1 C8 C9 . . . . 178.96(10) ?
N2 C7 C8 N1 . . . . -1.74(18) ?
Cl1 C7 C8 N1 . . . . 176.65(9) ?
N2 C7 C8 C9 . . . . -177.66(11) ?
Cl1 C7 C8 C9 . . . . 0.73(16) ?
N1 C8 C9 C10 . . . . 124.93(13) ?
C7 C8 C9 C10 . . . . -59.01(18) ?
N1 C8 C9 Cl2 . . . . -53.26(13) ?
C7 C8 C9 Cl2 . . . . 122.81(11) ?
C8 C9 C10 C11 . . . . -0.3(2) ?
Cl2 C9 C10 C11 . . . . 177.81(9) ?
C8 C9 C10 Cl3 . . . . -176.06(9) ?
Cl2 C9 C10 Cl3 . . . . 2.01(15) ?
C18 N3 C11 C12 . . . . 1.06(16) ?
C18 N3 C11 C10 . . . . -178.07(10) ?
C9 C10 C11 N3 . . . . -54.58(17) ?
Cl3 C10 C11 N3 . . . . 121.43(10) ?
C9 C10 C11 C12 . . . . 126.31(13) ?
Cl3 C10 C11 C12 . . . . -57.69(14) ?
C13 N4 C12 C11 . . . . 0.56(17) ?
C13 N4 C12 Cl4 . . . . -176.74(9) ?
N3 C11 C12 N4 . . . . -1.63(18) ?
C10 C11 C12 N4 . . . . 177.46(11) ?
N3 C11 C12 Cl4 . . . . 175.56(9) ?
C10 C11 C12 Cl4 . . . . -5.35(16) ?
C12 N4 C13 C14 . . . . -179.97(12) ?
C12 N4 C13 C18 . . . . 0.90(17) ?
N4 C13 C14 C15 . . . . -179.18(13) ?
C18 C13 C14 C15 . . . . -0.05(19) ?
C13 C14 C15 C16 . . . . -0.5(2) ?
C14 C15 C16 C17 . . . . 0.7(2) ?
C15 C16 C17 C18 . . . . -0.4(2) ?
C11 N3 C18 C17 . . . . 179.47(11) ?
C11 N3 C18 C13 . . . . 0.36(16) ?
C16 C17 C18 N3 . . . . -179.24(12) ?
C16 C17 C18 C13 . . . . -0.11(19) ?
N4 C13 C18 N3 . . . . -1.41(18) ?
C14 C13 C18 N3 . . . . 179.47(11) ?
N4 C13 C18 C17 . . . . 179.47(11) ?
C14 C13 C18 C17 . . . . 0.35(18) ?

loop_
_cod_related_entry_id
_cod_related_entry_database
_cod_related_entry_code
1 ChemSpider 30656492
